data_1557602
loop_
_publ_author_name
'Stajer, Geza'
'Virag, Miklos'
'Szabo, Angela E.'
'Bernath, Gabor'
'Sohar, Pal'
'Sillanpaa, Reijo'

_publ_section_title
;
 Regioselective Synthesis of
 3-endo-Hydroxymethyl-5-exo-phenylbicyclo[2.2.1]heptan-2-endo-amine and
 its Transformation into Saturated or Partially Saturated Di-endo-fused
 Heterocycles
;
_journal_name_full 'Acta Chemica Scandinavica'
_journal_page_first 922
_journal_page_last 930
_journal_paper_doi 10.3891/acta.chem.scand.50-0922
_journal_volume 50
_journal_year 1996
_chemical_formula_sum 'C21 H20 Cl N O'
_chemical_formula_weight 337.842
_chemical_name_common
;
2-p-Chlorophenyl-5,8-methano-4a,5,6,7,8,8a-hexahydro-4H-3,1-benzoxazine
;
_space_group_IT_number 2
_space_group_name_Hall '-P 1'
_space_group_name_H-M_alt 'P -1'
_symmetry_cell_setting triclinic
_symmetry_Int_Tables_number 2
_symmetry_space_group_name_Hall '-P 1'
_symmetry_space_group_name_H-M 'P -1'
_cell_angle_alpha 96.99(1)
_cell_angle_beta 101.24(1)
_cell_angle_gamma 88.38(1)
_cell_formula_units_Z 2
_cell_length_a 9.884(1)
_cell_length_b 13.581(2)
_cell_length_c 6.430(1)
_cell_volume 840.3(2)
_diffrn_ambient_temperature 293
_diffrn_radiation_probe x-ray
_diffrn_radiation_type MoK\a
_diffrn_radiation_wavelength 0.71069
_exptl_absorpt_coefficient_mu 0.231
_exptl_crystal_density_diffrn 1.335
_exptl_crystal_F_000 356
_refine_ls_number_parameters 293
_refine_ls_number_reflns 1432
_refine_ls_R_factor_gt 0.068
_refine_ls_wR_factor_gt 0.079
_cod_data_source_file Acta-Chem-Scand-1996-50-922.cif
_cod_data_source_block 1
_cod_depositor_comments
;
No thermal parameters in the paper,
U values set arbitrarily to 0.03 for non-H and 0.05 for H
;
_cod_database_code 1557602

loop_
_space_group_symop_id
_space_group_symop_operation_xyz
1 x,y,z
2 -x,-y,-z

loop_
_atom_site_label
_atom_site_type_symbol
_atom_site_thermal_displace_type
_atom_site_fract_x
_atom_site_fract_y
_atom_site_fract_z
_atom_site_occupancy
_atom_site_U_iso_or_equiv
_atom_site_calc_flag
_atom_site_refinement_flags
_atom_site_disorder_assembly
_atom_site_disorder_group
Cl1 Cl Uiso 0.03990(10) 0.27399(8) 0.3876(2) 1.000 0.0300 . . . .
O3 O Uiso 0.4102(2) 0.6351(2) 0.7836(4) 1.000 0.0300 . . . .
N1 N Uiso 0.3620(3) 0.5936(2) 1.1067(5) 1.000 0.0300 . . . .
C2 C Uiso 0.3468(3) 0.5829(2) 0.9054(6) 1.000 0.0300 . . . .
C4 C Uiso 0.5372(4) 0.6844(3) 0.8906(6) 1.000 0.0300 . . . .
C4A C Uiso 0.5338(4) 0.7333(3) 1.1120(6) 1.000 0.0300 . . . .
C5 C Uiso 0.4748(4) 0.8398(3) 1.1453(6) 1.000 0.0300 . . . .
C6 C Uiso 0.3227(4) 0.8427(3) 1.0209(6) 1.000 0.0300 . . . .
C7 C Uiso 0.2460(4) 0.7900(3) 1.1669(6) 1.000 0.0300 . . . .
C8 C Uiso 0.3617(4) 0.7549(3) 1.3373(6) 1.000 0.0300 . . . .
C8A C Uiso 0.4488(4) 0.6732(3) 1.2333(6) 1.000 0.0300 . . . .
C9 C Uiso 0.4598(4) 0.8434(3) 1.3785(6) 1.000 0.0300 . . . .
C10 C Uiso 0.2502(3) 0.5088(2) 0.7714(5) 1.000 0.0300 . . . .
C11 C Uiso 0.2559(4) 0.4781(3) 0.5590(6) 1.000 0.0300 . . . .
C12 C Uiso 0.1670(4) 0.4054(3) 0.4427(6) 1.000 0.0300 . . . .
C13 C Uiso 0.0710(4) 0.3653(3) 0.5343(6) 1.000 0.0300 . . . .
C14 C Uiso 0.0618(4) 0.3961(3) 0.7437(6) 1.000 0.0300 . . . .
C15 C Uiso 0.1509(4) 0.4677(3) 0.8604(6) 1.000 0.0300 . . . .
C16 C Uiso 0.2652(3) 0.9438(2) 0.9764(6) 1.000 0.0300 . . . .
C17 C Uiso 0.2535(5) 1.0206(3) 1.1356(7) 1.000 0.0300 . . . .
C18 C Uiso 0.1947(5) 1.1105(3) 1.0880(10) 1.000 0.0300 . . . .
C19 C Uiso 0.1452(5) 1.1259(3) 0.8790(10) 1.000 0.0300 . . . .
C20 C Uiso 0.1560(5) 1.0520(3) 0.7179(8) 1.000 0.0300 . . . .
C22 C Uiso 0.2158(4) 0.9621(3) 0.7675(7) 1.000 0.0300 . . . .
H4A H Uiso 0.626(4) 0.740(2) 1.192(5) 1.000 0.0500 . . . .
H5 H Uiso 0.536(3) 0.888(2) 1.111(5) 1.000 0.0500 . . . .
H6 H Uiso 0.320(3) 0.803(2) 0.885(5) 1.000 0.0500 . . . .
H8 H Uiso 0.330(3) 0.738(2) 1.454(5) 1.000 0.0500 . . . .
H8A H Uiso 0.509(3) 0.645(2) 1.356(5) 1.000 0.0500 . . . .
H11 H Uiso 0.322(4) 0.506(2) 0.495(5) 1.000 0.0500 . . . .
H12 H Uiso 0.172(3) 0.382(3) 0.301(6) 1.000 0.0500 . . . .
H14 H Uiso -0.009(4) 0.371(3) 0.804(5) 1.000 0.0500 . . . .
H15 H Uiso 0.144(3) 0.492(2) 1.002(5) 1.000 0.0500 . . . .
H17 H Uiso 0.293(4) 1.008(3) 1.293(6) 1.000 0.0500 . . . .
H18 H Uiso 0.192(4) 1.161(3) 1.207(7) 1.000 0.0500 . . . .
H19 H Uiso 0.106(4) 1.186(3) 0.849(6) 1.000 0.0500 . . . .
H20 H Uiso 0.130(4) 1.062(3) 0.568(6) 1.000 0.0500 . . . .
H21 H Uiso 0.223(4) 0.911(3) 0.654(5) 1.000 0.0500 . . . .
H41 H Uiso 0.610(4) 0.629(3) 0.894(5) 1.000 0.0500 . . . .
H42 H Uiso 0.555(3) 0.732(3) 0.794(6) 1.000 0.0500 . . . .
H71 H Uiso 0.190(3) 0.736(2) 1.089(5) 1.000 0.0500 . . . .
H72 H Uiso 0.183(3) 0.839(2) 1.232(5) 1.000 0.0500 . . . .
H91 H Uiso 0.418(4) 0.908(3) 1.445(5) 1.000 0.0500 . . . .
H92 H Uiso 0.546(4) 0.835(3) 1.474(5) 1.000 0.0500 . . . .

loop_
_atom_type_symbol
_atom_type_description
_atom_type_scat_dispersion_real
_atom_type_scat_dispersion_imag
_atom_type_scat_source
C C 0.0033 0.0016 ' International Tables Vol C Tables 4.2.6.8 and 6.1.1.4'
H H 0.0000 0.0000 ' International Tables Vol C Tables 4.2.6.8 and 6.1.1.4'
Cl Cl 0.1484 0.1585 ' International Tables Vol C Tables 4.2.6.8 and 6.1.1.4'
N N 0.0061 0.0033 ' International Tables Vol C Tables 4.2.6.8 and 6.1.1.4'
O O 0.0106 0.0060 ' International Tables Vol C Tables 4.2.6.8 and 6.1.1.4'

loop_
_geom_angle_atom_site_label_1
_geom_angle_atom_site_label_2
_geom_angle_atom_site_label_3
_geom_angle
_geom_angle_site_symmetry_1
_geom_angle_site_symmetry_2
_geom_angle_site_symmetry_3
_geom_angle_publ_flag
C2 O3 C4 116.2(3) . . . yes
C2 N1 C8A 120.0(3) . . . yes
O3 C2 N1 127.3(3) . . . yes
O3 C2 C10 111.4(3) . . . yes
N1 C2 C10 121.4(3) . . . yes
O3 C4 C4A 114.1(3) . . . yes
C4 C4A C5 120.1(3) . . . no
C4 C4A C8A 112.6(3) . . . no
C5 C4A C8A 102.8(3) . . . no
C4A C5 C6 109.6(3) . . . no
C4A C5 C9 99.3(3) . . . no
C6 C5 C9 103.6(3) . . . no
C5 C6 C7 101.2(3) . . . no
C5 C6 C16 116.2(3) . . . no
C7 C6 C16 114.0(3) . . . no
C6 C7 C8 104.4(3) . . . no
C7 C8 C8A 109.9(3) . . . no
C7 C8 C9 100.9(3) . . . no
C8A C8 C9 101.2(3) . . . no
N1 C8A C4A 117.0(3) . . . yes
N1 C8A C8 111.6(3) . . . yes
C4A C8A C8 102.8(3) . . . no
C5 C9 C8 94.6(3) . . . no
C2 C10 C11 122.2(3) . . . no
C2 C10 C15 119.2(3) . . . no
C11 C10 C15 118.6(3) . . . no
C10 C11 C12 120.1(3) . . . no
C11 C12 C13 120.3(4) . . . no
Cl1 C13 C12 99.7(3) . . . yes
Cl1 C13 C14 135.7(3) . . . yes
C12 C13 C14 120.6(4) . . . no
C13 C14 C15 119.3(4) . . . no
C10 C15 C14 121.2(3) . . . no
C6 C16 C17 123.5(3) . . . no
C6 C16 C22 119.7(3) . . . no
C17 C16 C22 116.8(3) . . . no
C16 C17 C18 121.5(4) . . . no
C17 C18 C19 120.2(5) . . . no
C18 C19 C20 119.8(4) . . . no
C19 C20 C22 119.5(5) . . . no
C16 C22 C20 122.2(4) . . . no
O3 C4 H41 104(2) . . . no
O3 C4 H42 105(2) . . . no
C4A C4 H41 110.9(18) . . . no
C4A C4 H42 113(2) . . . no
H41 C4 H42 109(3) . . . no
C4 C4A H4A 109(2) . . . no
C5 C4A H4A 102.7(17) . . . no
C8A C4A H4A 108.5(19) . . . no
C4A C5 H5 110.6(17) . . . no
C6 C5 H5 114.8(18) . . . no
C9 C5 H5 117.6(19) . . . no
C5 C6 H6 106.7(18) . . . no
C7 C6 H6 111.0(18) . . . no
C16 C6 H6 107.5(18) . . . no
C6 C7 H71 112.3(19) . . . no
C6 C7 H72 109.4(17) . . . no
C8 C7 H71 112.0(18) . . . no
C8 C7 H72 111.5(18) . . . no
H71 C7 H72 107(3) . . . no
C7 C8 H8 112.6(19) . . . no
C8A C8 H8 114.6(18) . . . no
C9 C8 H8 116.3(19) . . . no
N1 C8A H8A 108.2(17) . . . no
C4A C8A H8A 111.7(17) . . . no
C8 C8A H8A 105.0(17) . . . no
C5 C9 H91 116.6(19) . . . no
C5 C9 H92 113(2) . . . no
C8 C9 H91 113(2) . . . no
C8 C9 H92 115(2) . . . no
H91 C9 H92 104(3) . . . no
C10 C11 H11 119.8(19) . . . no
C12 C11 H11 120.1(19) . . . no
C11 C12 H12 121(2) . . . no
C13 C12 H12 119(2) . . . no
C13 C14 H14 120(2) . . . no
C15 C14 H14 120(2) . . . no
C10 C15 H15 118.0(18) . . . no
C14 C15 H15 120.8(18) . . . no
C16 C17 H17 117(2) . . . no
C18 C17 H17 121(2) . . . no
C17 C18 H18 117(2) . . . no
C19 C18 H18 123(2) . . . no
C18 C19 H19 120(2) . . . no
C20 C19 H19 121(2) . . . no
C19 C20 H20 122(2) . . . no
C22 C20 H20 118(2) . . . no
C16 C22 H21 119(2) . . . no
C20 C22 H21 119(2) . . . no

loop_
_geom_bond_atom_site_label_1
_geom_bond_atom_site_label_2
_geom_bond_distance
_geom_bond_site_symmetry_1
_geom_bond_site_symmetry_2
_geom_bond_publ_flag
Cl1 C13 1.465(4) . . yes
O3 C2 1.364(4) . . yes
O3 C4 1.448(5) . . yes
N1 C2 1.264(5) . . yes
N1 C8A 1.461(5) . . yes
C2 C10 1.480(4) . . no
C4 C4A 1.502(5) . . no
C4A C5 1.550(6) . . no
C4A C8A 1.559(6) . . no
C5 C6 1.561(6) . . no
C5 C9 1.530(5) . . no
C6 C7 1.562(6) . . no
C6 C16 1.509(5) . . no
C7 C8 1.531(6) . . no
C8 C8A 1.552(6) . . no
C8 C9 1.531(6) . . no
C10 C11 1.390(5) . . no
C10 C15 1.389(5) . . no
C11 C12 1.385(6) . . no
C12 C13 1.367(6) . . no
C13 C14 1.380(5) . . no
C14 C15 1.378(6) . . no
C16 C17 1.389(5) . . no
C16 C22 1.387(6) . . no
C17 C18 1.380(6) . . no
C18 C19 1.377(9) . . no
C19 C20 1.370(7) . . no
C20 C22 1.386(6) . . no
C4 H41 1.03(4) . . no
C4 H42 0.99(4) . . no
C4A H4A 0.96(4) . . no
C5 H5 0.98(3) . . no
C6 H6 0.97(3) . . no
C7 H71 0.96(3) . . no
C7 H72 1.01(3) . . no
C8 H8 0.92(3) . . no
C8A H8A 1.00(3) . . no
C9 H91 1.04(4) . . no
C9 H92 0.96(4) . . no
C11 H11 0.95(4) . . no
C12 H12 0.94(4) . . no
C14 H14 0.95(4) . . no
C15 H15 0.95(3) . . no
C17 H17 1.04(4) . . no
C18 H18 0.97(4) . . no
C19 H19 0.92(4) . . no
C20 H20 0.97(4) . . no
C22 H21 0.96(4) . . no

loop_
_geom_hbond_atom_site_label_D
_geom_hbond_atom_site_label_H
_geom_hbond_atom_site_label_A
_geom_hbond_distance_DH
_geom_hbond_distance_HA
_geom_hbond_distance_DA
_geom_hbond_angle_DHA
_geom_hbond_site_symmetry_A
_geom_hbond_publ_flag
C6 H6 O3 0.97(3) 2.48(3) 3.218(5) 133(2) . yes
C18 H18 Cl1 0.97(4) 2.47(4) 3.301(5) 145(3) 1_566 yes
C7 H71 N1 0.96(3) 2.54(3) 2.886(5) 102(2) . yes

loop_
_geom_torsion_atom_site_label_1
_geom_torsion_atom_site_label_2
_geom_torsion_atom_site_label_3
_geom_torsion_atom_site_label_4
_geom_torsion
_geom_torsion_site_symmetry_1
_geom_torsion_site_symmetry_2
_geom_torsion_site_symmetry_3
_geom_torsion_site_symmetry_4
_geom_torsion_publ_flag
C4 O3 C2 N1 21.2(5) . . . . no
C4 O3 C2 C10 -159.9(3) . . . . no
C2 O3 C4 C4A -41.2(4) . . . . no
C8A N1 C2 O3 4.2(5) . . . . no
C8A N1 C2 C10 -174.6(3) . . . . no
C2 N1 C8A C4A -7.5(5) . . . . no
C2 N1 C8A C8 110.3(4) . . . . no
O3 C2 C10 C11 17.4(4) . . . . no
O3 C2 C10 C15 -163.1(3) . . . . no
N1 C2 C10 C11 -163.6(3) . . . . no
N1 C2 C10 C15 15.9(5) . . . . no
O3 C4 C4A C5 -85.2(4) . . . . no
O3 C4 C4A C8A 36.1(5) . . . . no
C4 C4A C5 C6 57.9(5) . . . . no
C4 C4A C5 C9 166.1(3) . . . . no
C8A C4A C5 C6 -68.0(4) . . . . no
C8A C4A C5 C9 40.1(4) . . . . no
C4 C4A C8A N1 -13.1(5) . . . . no
C4 C4A C8A C8 -135.6(3) . . . . no
C5 C4A C8A N1 117.6(3) . . . . no
C5 C4A C8A C8 -4.9(4) . . . . no
C4A C5 C6 C7 75.1(4) . . . . no
C4A C5 C6 C16 -160.9(3) . . . . no
C9 C5 C6 C7 -30.2(4) . . . . no
C9 C5 C6 C16 93.8(4) . . . . no
C4A C5 C9 C8 -59.3(3) . . . . no
C6 C5 C9 C8 53.6(4) . . . . no
C5 C6 C7 C8 -5.7(4) . . . . no
C16 C6 C7 C8 -131.2(3) . . . . no
C5 C6 C16 C17 -60.5(5) . . . . no
C5 C6 C16 C22 122.0(4) . . . . no
C7 C6 C16 C17 56.6(5) . . . . no
C7 C6 C16 C22 -120.9(4) . . . . no
C6 C7 C8 C8A -66.8(4) . . . . no
C6 C7 C8 C9 39.5(4) . . . . no
C7 C8 C8A N1 -52.2(4) . . . . no
C7 C8 C8A C4A 73.9(4) . . . . no
C9 C8 C8A N1 -158.2(3) . . . . no
C9 C8 C8A C4A -32.1(4) . . . . no
C7 C8 C9 C5 -56.5(3) . . . . no
C8A C8 C9 C5 56.5(3) . . . . no
C2 C10 C11 C12 177.2(3) . . . . no
C15 C10 C11 C12 -2.3(5) . . . . no
C2 C10 C15 C14 -177.9(3) . . . . no
C11 C10 C15 C14 1.7(5) . . . . no
C10 C11 C12 C13 1.7(6) . . . . no
C11 C12 C13 Cl1 -161.1(3) . . . . no
C11 C12 C13 C14 -0.4(6) . . . . no
Cl1 C13 C14 C15 152.0(4) . . . . no
C12 C13 C14 C15 -0.2(6) . . . . no
C13 C14 C15 C10 -0.4(6) . . . . no
C6 C16 C17 C18 -177.1(4) . . . . no
C22 C16 C17 C18 0.4(6) . . . . no
C6 C16 C22 C20 176.9(4) . . . . no
C17 C16 C22 C20 -0.7(6) . . . . no
C16 C17 C18 C19 0.3(7) . . . . no
C17 C18 C19 C20 -0.8(8) . . . . no
C18 C19 C20 C22 0.5(7) . . . . no
C19 C20 C22 C16 0.3(7) . . . . no
